data_4336511
loop_
_publ_author_name
'Karunesh Keshav'
'Dheeraj Kumar'
'Anil J. Elias'

_publ_contact_author_address
;DEPARTMENT OF CHEMISTRY
INDIAN INSTITUTE OF TECHNOLOGY DELHI
HAUZ KHAS, NEW DELHI 110016
INDIA
;
_publ_contact_author_email elias@chemistry.iitd.ac.in
_publ_contact_author_fax +91-11-26581504
_publ_contact_author_name 'Prof.Anil J. Elias'
_publ_contact_author_phone +91-11-26591504
_publ_section_title
;
 Synthesis, Spectral, and Structural Studies of Porphyrins Having
 Sterically Hindered [\h5-CpCo(\h4-C4Ph4)] Cobalt Sandwich Units at the
 Meso Positions
;
_journal_name_full 'Inorganic Chemistry'
_journal_page_first 12351
_journal_page_last 12366
_journal_paper_doi 10.1021/ic401099c
_journal_volume 52
_journal_year 2013
_chemical_formula_moiety 'C63 H47 Co N4 Pd, C7 H8'
_chemical_formula_sum 'C70 H55 Co N4 Pd'
_chemical_formula_weight 1117.51
_chemical_name_systematic
; 
 ? 
;
_space_group_IT_number 2
_symmetry_cell_setting triclinic
_symmetry_space_group_name_Hall '-P 1'
_symmetry_space_group_name_H-M 'P -1'
_atom_sites_solution_hydrogens geom
_atom_sites_solution_primary direct
_atom_sites_solution_secondary difmap
_audit_creation_method SHELXL-97
_cell_angle_alpha 98.590(7)
_cell_angle_beta 90.968(7)
_cell_angle_gamma 97.920(7)
_cell_formula_units_Z 2
_cell_length_a 11.446(4)
_cell_length_b 15.242(5)
_cell_length_c 15.716(5)
_cell_measurement_reflns_used 2875
_cell_measurement_temperature 293(2)
_cell_measurement_theta_max 21.88
_cell_measurement_theta_min 2.27
_cell_volume 2683.2(15)
_computing_cell_refinement 'Bruker SMART'
_computing_data_collection 'Bruker SMART'
_computing_data_reduction 'Bruker SAINT'
_computing_molecular_graphics 'Bruker SHELXTL'
_computing_publication_material 'Bruker SHELXTL'
_computing_structure_refinement 'SHELXL-97 (Sheldrick, 1997)'
_computing_structure_solution 'SHELXS-97 (Sheldrick, 1990)'
_diffrn_ambient_temperature 293(2)
_diffrn_measured_fraction_theta_full 0.986
_diffrn_measured_fraction_theta_max 0.986
_diffrn_measurement_device_type 'CCD area detector'
_diffrn_measurement_method 'phi and omega scans'
_diffrn_radiation_monochromator graphite
_diffrn_radiation_source 'fine-focus sealed tube'
_diffrn_radiation_type MoK\a
_diffrn_radiation_wavelength 0.71073
_diffrn_reflns_av_R_equivalents 0.0414
_diffrn_reflns_av_sigmaI/netI 0.0889
_diffrn_reflns_limit_h_max 13
_diffrn_reflns_limit_h_min -12
_diffrn_reflns_limit_k_max 14
_diffrn_reflns_limit_k_min -18
_diffrn_reflns_limit_l_max 18
_diffrn_reflns_limit_l_min -18
_diffrn_reflns_number 14772
_diffrn_reflns_theta_full 25.00
_diffrn_reflns_theta_max 25.00
_diffrn_reflns_theta_min 1.74
_exptl_absorpt_coefficient_mu 0.692
_exptl_absorpt_correction_T_max 0.880
_exptl_absorpt_correction_T_min 0.844
_exptl_absorpt_correction_type multi-scan
_exptl_absorpt_process_details '(SADABS; Bruker, 2000)'
_exptl_crystal_colour black
_exptl_crystal_density_diffrn 1.383
_exptl_crystal_density_meas 1.383
_exptl_crystal_description block
_exptl_crystal_F_000 1152
_exptl_crystal_size_max 0.256
_exptl_crystal_size_mid 0.204
_exptl_crystal_size_min 0.185
_refine_diff_density_max 0.625
_refine_diff_density_min -0.881
_refine_diff_density_rms 0.106
_refine_ls_extinction_method none
_refine_ls_goodness_of_fit_ref 1.089
_refine_ls_hydrogen_treatment constr
_refine_ls_matrix_type full
_refine_ls_number_parameters 689
_refine_ls_number_reflns 9448
_refine_ls_number_restraints 1
_refine_ls_restrained_S_all 1.103
_refine_ls_R_factor_all 0.0955
_refine_ls_R_factor_gt 0.0684
_refine_ls_shift/su_max 0.023
_refine_ls_shift/su_mean 0.002
_refine_ls_structure_factor_coef Fsqd
_refine_ls_weighting_details 'calc w=1/[\s^2^(Fo^2^)+(0.0742P)^2^+0.4435P] where P=(Fo^2^+2Fc^2^)/3'
_refine_ls_weighting_scheme calc
_refine_ls_wR_factor_gt 0.1519
_refine_ls_wR_factor_ref 0.1671
_reflns_number_gt 7041
_reflns_number_total 9448
_reflns_threshold_expression >2sigma(I)
_cod_data_source_file ic401099c_si_002_4.cif
_cod_data_source_block 4
_cod_original_sg_symbol_Hall -P1
_cod_database_code 4336511

loop_
_symmetry_equiv_pos_as_xyz
'x, y, z'
'-x, -y, -z'

loop_
_atom_site_label
_atom_site_type_symbol
_atom_site_fract_x
_atom_site_fract_y
_atom_site_fract_z
_atom_site_U_iso_or_equiv
_atom_site_adp_type
_atom_site_occupancy
_atom_site_symmetry_multiplicity
_atom_site_calc_flag
_atom_site_refinement_flags
Pd1 Pd 0.25373(4) 0.42135(3) 0.49976(3) 0.03264(16) Uani 1 1 d .
Co1 Co 0.42376(6) 0.69440(5) 0.22550(5) 0.0339(2) Uani 1 1 d .
N1 N 0.2196(4) 0.5476(3) 0.5048(3) 0.0386(12) Uani 1 1 d .
N2 N 0.3855(4) 0.4498(3) 0.4214(3) 0.0362(11) Uani 1 1 d .
N3 N 0.2851(4) 0.2921(3) 0.4922(3) 0.0394(12) Uani 1 1 d .
N4 N 0.1263(4) 0.3946(3) 0.5840(3) 0.0418(12) Uani 1 1 d .
C1 C 0.1361(6) 0.5844(5) 0.5555(4) 0.0474(16) Uani 1 1 d .
C2 C 0.1381(7) 0.6752(5) 0.5447(4) 0.061(2) Uani 1 1 d .
H2 H 0.0900 0.7147 0.5713 0.074 Uiso 1 1 calc R
C3 C 0.2218(7) 0.6937(4) 0.4891(4) 0.0567(19) Uani 1 1 d .
H3 H 0.2434 0.7489 0.4712 0.068 Uiso 1 1 calc R
C4 C 0.2727(5) 0.6137(4) 0.4618(3) 0.0383(14) Uani 1 1 d .
C5 C 0.3640(5) 0.6047(4) 0.4041(3) 0.0416(15) Uani 1 1 d .
C6 C 0.4206(5) 0.5290(4) 0.3904(3) 0.0402(15) Uani 1 1 d .
C7 C 0.5226(5) 0.5187(5) 0.3390(3) 0.0459(16) Uani 1 1 d .
H7 H 0.5631 0.5621 0.3104 0.055 Uiso 1 1 calc R
C8 C 0.5484(5) 0.4368(5) 0.3396(4) 0.0500(17) Uani 1 1 d .
H8 H 0.6113 0.4128 0.3129 0.060 Uiso 1 1 calc R
C9 C 0.4617(5) 0.3919(4) 0.3889(4) 0.0408(14) Uani 1 1 d .
C10 C 0.4547(5) 0.3033(5) 0.3987(4) 0.0468(16) Uani 1 1 d .
H10 H 0.5113 0.2716 0.3720 0.056 Uiso 1 1 calc R
C11 C 0.3710(5) 0.2559(4) 0.4450(4) 0.0425(15) Uani 1 1 d .
C12 C 0.3654(6) 0.1672(4) 0.4543(4) 0.0509(17) Uani 1 1 d .
H12 H 0.4143 0.1278 0.4285 0.061 Uiso 1 1 calc R
C13 C 0.2783(6) 0.1467(5) 0.5066(4) 0.0525(17) Uani 1 1 d .
H13 H 0.2547 0.0911 0.5232 0.063 Uiso 1 1 calc R
C14 C 0.2284(5) 0.2272(4) 0.5320(3) 0.0368(14) Uani 1 1 d .
C15 C 0.1403(5) 0.2378(4) 0.5910(4) 0.0412(15) Uani 1 1 d .
C16 C 0.0932(5) 0.3149(4) 0.6150(4) 0.0406(15) Uani 1 1 d .
C17 C 0.0041(5) 0.3277(4) 0.6760(4) 0.0458(15) Uani 1 1 d .
H17 H -0.0314 0.2850 0.7075 0.055 Uiso 1 1 calc R
C18 C -0.0197(6) 0.4104(5) 0.6801(4) 0.0560(19) Uani 1 1 d .
H18 H -0.0756 0.4359 0.7141 0.067 Uiso 1 1 calc R
C19 C 0.0566(5) 0.4538(4) 0.6225(4) 0.0440(15) Uani 1 1 d .
C20 C 0.0620(5) 0.5410(4) 0.6097(4) 0.0467(16) Uani 1 1 d .
H20 H 0.0106 0.5747 0.6406 0.056 Uiso 1 1 calc R
C21 C 0.3997(5) 0.6818(4) 0.3570(3) 0.0428(15) Uani 1 1 d .
C22 C 0.3190(5) 0.7342(4) 0.3241(3) 0.0421(15) Uani 1 1 d .
H22 H 0.2327 0.7214 0.3235 0.051 Uiso 1 1 calc R
C23 C 0.3844(6) 0.8078(4) 0.2954(4) 0.0431(15) Uani 1 1 d .
H23 H 0.3523 0.8564 0.2728 0.052 Uiso 1 1 calc R
C24 C 0.5057(6) 0.8018(4) 0.3089(4) 0.0502(17) Uani 1 1 d .
H24 H 0.5718 0.8450 0.2953 0.060 Uiso 1 1 calc R
C25 C 0.5159(5) 0.7265(4) 0.3458(3) 0.0449(16) Uani 1 1 d .
H25 H 0.5902 0.7059 0.3603 0.054 Uiso 1 1 calc R
C26 C 0.3541(5) 0.5957(4) 0.1316(3) 0.0331(13) Uani 1 1 d .
C27 C 0.3513(5) 0.6852(4) 0.1087(3) 0.0341(13) Uani 1 1 d .
C28 C 0.4810(5) 0.6998(4) 0.1085(3) 0.0344(13) Uani 1 1 d .
C29 C 0.4831(5) 0.6105(4) 0.1305(3) 0.0328(13) Uani 1 1 d .
C30 C 0.2645(5) 0.5189(4) 0.1367(3) 0.0355(13) Uani 1 1 d .
C31 C 0.2737(6) 0.4611(4) 0.1958(4) 0.0482(16) Uani 1 1 d .
H31 H 0.3381 0.4717 0.2347 0.058 Uiso 1 1 calc R
C32 C 0.1868(6) 0.3863(4) 0.1978(5) 0.0610(19) Uani 1 1 d .
H32 H 0.1935 0.3475 0.2375 0.073 Uiso 1 1 calc R
C33 C 0.0947(6) 0.3721(5) 0.1417(6) 0.069(2) Uani 1 1 d .
H33 H 0.0361 0.3239 0.1441 0.083 Uiso 1 1 calc R
C34 C 0.0841(6) 0.4254(5) 0.0820(5) 0.069(2) Uani 1 1 d .
H34 H 0.0201 0.4125 0.0427 0.083 Uiso 1 1 calc R
C35 C 0.1688(5) 0.5002(5) 0.0784(4) 0.0532(17) Uani 1 1 d .
H35 H 0.1609 0.5371 0.0373 0.064 Uiso 1 1 calc R
C36 C 0.2562(5) 0.7352(4) 0.0868(3) 0.0370(14) Uani 1 1 d .
C37 C 0.1455(5) 0.7189(5) 0.1198(4) 0.0487(16) Uani 1 1 d .
H37 H 0.1310 0.6766 0.1567 0.058 Uiso 1 1 calc R
C38 C 0.0565(6) 0.7649(5) 0.0982(5) 0.0600(19) Uani 1 1 d .
H38 H -0.0171 0.7545 0.1219 0.072 Uiso 1 1 calc R
C39 C 0.0749(7) 0.8248(5) 0.0432(5) 0.070(2) Uani 1 1 d .
H39 H 0.0136 0.8539 0.0275 0.084 Uiso 1 1 calc R
C40 C 0.1860(6) 0.8429(5) 0.0100(5) 0.0608(19) Uani 1 1 d .
H40 H 0.1995 0.8855 -0.0267 0.073 Uiso 1 1 calc R
C41 C 0.2768(6) 0.7977(4) 0.0317(4) 0.0514(17) Uani 1 1 d .
H41 H 0.3510 0.8094 0.0092 0.062 Uiso 1 1 calc R
C42 C 0.5680(5) 0.7649(4) 0.0775(4) 0.0396(14) Uani 1 1 d .
C43 C 0.5666(5) 0.8587(4) 0.0979(4) 0.0484(16) Uani 1 1 d .
H43 H 0.5092 0.8796 0.1335 0.058 Uiso 1 1 calc R
C44 C 0.6471(6) 0.9186(5) 0.0665(4) 0.0592(19) Uani 1 1 d .
H44 H 0.6427 0.9796 0.0799 0.071 Uiso 1 1 calc R
C45 C 0.7343(6) 0.8905(5) 0.0157(5) 0.062(2) Uani 1 1 d .
H45 H 0.7894 0.9322 -0.0050 0.075 Uiso 1 1 calc R
C46 C 0.7403(6) 0.8015(5) -0.0047(4) 0.0582(19) Uani 1 1 d .
H46 H 0.7993 0.7824 -0.0400 0.070 Uiso 1 1 calc R
C47 C 0.6587(5) 0.7381(4) 0.0267(4) 0.0475(16) Uani 1 1 d .
H47 H 0.6653 0.6775 0.0135 0.057 Uiso 1 1 calc R
C48 C 0.5739(5) 0.5523(4) 0.1326(3) 0.0373(14) Uani 1 1 d .
C49 C 0.6895(5) 0.5862(5) 0.1632(4) 0.0539(17) Uani 1 1 d .
H49 H 0.7101 0.6471 0.1828 0.065 Uiso 1 1 calc R
C50 C 0.7728(6) 0.5289(6) 0.1642(5) 0.070(2) Uani 1 1 d .
H50 H 0.8488 0.5514 0.1861 0.083 Uiso 1 1 calc R
C51 C 0.7451(7) 0.4399(6) 0.1337(5) 0.071(2) Uani 1 1 d .
H51 H 0.8021 0.4019 0.1340 0.085 Uiso 1 1 calc R
C52 C 0.6340(6) 0.4070(5) 0.1030(4) 0.0573(18) Uani 1 1 d .
H52 H 0.6149 0.3463 0.0817 0.069 Uiso 1 1 calc R
C53 C 0.5494(5) 0.4629(4) 0.1032(4) 0.0441(15) Uani 1 1 d .
H53 H 0.4732 0.4389 0.0827 0.053 Uiso 1 1 calc R
C54 C 0.0921(5) 0.1571(4) 0.6320(4) 0.0471(16) Uani 1 1 d .
C55 C 0.1410(6) 0.1421(4) 0.7079(4) 0.0522(17) Uani 1 1 d .
H55 H 0.2053 0.1814 0.7339 0.063 Uiso 1 1 calc R
C56 C 0.0964(5) 0.0698(5) 0.7462(4) 0.0515(17) Uani 1 1 d .
H56 H 0.1320 0.0617 0.7976 0.062 Uiso 1 1 calc R
C57 C 0.0020(5) 0.0093(4) 0.7121(4) 0.0471(16) Uani 1 1 d .
C58 C -0.0465(7) 0.0264(6) 0.6353(5) 0.085(3) Uani 1 1 d .
H58 H -0.1111 -0.0127 0.6093 0.102 Uiso 1 1 calc R
C59 C -0.0040(7) 0.0972(5) 0.5968(5) 0.079(3) Uani 1 1 d .
H59 H -0.0402 0.1057 0.5458 0.095 Uiso 1 1 calc R
C60 C -0.0506(6) -0.0700(5) 0.7522(4) 0.0541(18) Uani 1 1 d .
C61 C 0.0165(8) -0.0770(5) 0.8342(5) 0.085(3) Uani 1 1 d .
H61A H 0.0985 -0.0777 0.8227 0.128 Uiso 1 1 calc R
H61B H -0.0148 -0.1312 0.8550 0.128 Uiso 1 1 calc R
H61C H 0.0083 -0.0264 0.8769 0.128 Uiso 1 1 calc R
C62 C -0.0497(8) -0.1580(5) 0.6887(5) 0.086(3) Uani 1 1 d .
H62A H -0.0816 -0.1514 0.6334 0.129 Uiso 1 1 calc R
H62B H -0.0968 -0.2064 0.7102 0.129 Uiso 1 1 calc R
H62C H 0.0299 -0.1707 0.6829 0.129 Uiso 1 1 calc R
C63 C -0.1780(7) -0.0606(6) 0.7743(5) 0.092(3) Uani 1 1 d .
H63A H -0.1794 -0.0081 0.8163 0.139 Uiso 1 1 calc R
H63B H -0.2129 -0.1126 0.7974 0.139 Uiso 1 1 calc R
H63C H -0.2220 -0.0553 0.7232 0.139 Uiso 1 1 calc R
C64 C 0.6328(9) 0.0962(6) 0.3081(6) 0.078(2) Uani 1 1 d D
C65 C 0.6853(8) 0.1659(7) 0.2757(6) 0.089(3) Uani 1 1 d .
H65 H 0.7563 0.1957 0.3017 0.106 Uiso 1 1 calc R
C66 C 0.6417(10) 0.1965(7) 0.2068(7) 0.105(3) Uani 1 1 d .
H66 H 0.6833 0.2463 0.1878 0.126 Uiso 1 1 calc R
C67 C 0.5396(10) 0.1568(8) 0.1651(7) 0.104(3) Uani 1 1 d .
H67 H 0.5103 0.1780 0.1177 0.124 Uiso 1 1 calc R
C68 C 0.4859(9) 0.0900(9) 0.1930(7) 0.108(3) Uani 1 1 d .
H68 H 0.4155 0.0631 0.1641 0.130 Uiso 1 1 calc R
C69 C 0.5204(9) 0.0531(6) 0.2613(7) 0.094(3) Uani 1 1 d D
H69 H 0.4758 0.0031 0.2779 0.113 Uiso 1 1 calc R
C70 C 0.6758(11) 0.0644(7) 0.3831(7) 0.141(5) Uani 1 1 d .
H70A H 0.7598 0.0658 0.3810 0.211 Uiso 1 1 calc R
H70B H 0.6389 0.0041 0.3841 0.211 Uiso 1 1 calc R
H70C H 0.6573 0.1022 0.4341 0.211 Uiso 1 1 calc R

loop_
_atom_site_aniso_label
_atom_site_aniso_U_11
_atom_site_aniso_U_22
_atom_site_aniso_U_33
_atom_site_aniso_U_23
_atom_site_aniso_U_13
_atom_site_aniso_U_12
Pd1 0.0345(3) 0.0388(3) 0.0256(2) 0.00615(19) 0.00187(17) 0.0071(2)
Co1 0.0334(4) 0.0314(5) 0.0367(4) 0.0083(4) 0.0004(3) 0.0005(3)
N1 0.046(3) 0.044(3) 0.028(2) 0.008(2) 0.007(2) 0.013(2)
N2 0.034(3) 0.043(3) 0.032(2) 0.008(2) 0.003(2) 0.004(2)
N3 0.043(3) 0.044(3) 0.034(3) 0.010(2) 0.000(2) 0.010(2)
N4 0.043(3) 0.043(3) 0.040(3) 0.009(2) 0.009(2) 0.006(3)
C1 0.056(4) 0.054(4) 0.033(3) 0.004(3) 0.004(3) 0.016(3)
C2 0.092(6) 0.052(5) 0.043(4) 0.001(3) 0.018(4) 0.027(4)
C3 0.095(6) 0.027(4) 0.045(4) -0.004(3) 0.010(4) 0.007(4)
C4 0.052(4) 0.035(4) 0.026(3) 0.003(3) -0.002(3) 0.004(3)
C5 0.050(4) 0.048(4) 0.027(3) 0.010(3) 0.002(3) 0.002(3)
C6 0.043(3) 0.046(4) 0.030(3) 0.007(3) -0.006(3) -0.001(3)
C7 0.039(3) 0.068(5) 0.034(3) 0.019(3) 0.001(3) 0.004(3)
C8 0.042(4) 0.067(5) 0.049(4) 0.017(4) 0.010(3) 0.023(3)
C9 0.042(3) 0.046(4) 0.037(3) 0.012(3) 0.006(3) 0.007(3)
C10 0.048(4) 0.061(5) 0.038(3) 0.010(3) 0.014(3) 0.023(3)
C11 0.049(4) 0.048(4) 0.036(3) 0.010(3) 0.005(3) 0.020(3)
C12 0.065(4) 0.044(4) 0.046(4) 0.004(3) 0.013(3) 0.015(3)
C13 0.057(4) 0.054(5) 0.045(4) 0.010(3) -0.011(3) 0.004(4)
C14 0.037(3) 0.036(4) 0.037(3) 0.009(3) -0.005(3) 0.000(3)
C15 0.039(3) 0.043(4) 0.039(3) 0.008(3) -0.008(3) -0.003(3)
C16 0.043(4) 0.041(4) 0.037(3) 0.007(3) -0.002(3) 0.000(3)
C17 0.043(4) 0.045(4) 0.051(4) 0.013(3) 0.011(3) 0.003(3)
C18 0.051(4) 0.084(6) 0.036(3) 0.008(4) 0.010(3) 0.020(4)
C19 0.047(4) 0.050(4) 0.036(3) 0.008(3) 0.002(3) 0.005(3)
C20 0.047(4) 0.049(4) 0.044(4) -0.001(3) 0.016(3) 0.012(3)
C21 0.053(4) 0.044(4) 0.030(3) 0.006(3) -0.001(3) 0.001(3)
C22 0.046(4) 0.043(4) 0.037(3) 0.002(3) 0.006(3) 0.013(3)
C23 0.061(4) 0.020(3) 0.046(4) 0.005(3) 0.006(3) 0.000(3)
C24 0.060(4) 0.038(4) 0.049(4) 0.007(3) 0.003(3) -0.006(3)
C25 0.043(4) 0.052(4) 0.035(3) 0.007(3) -0.007(3) -0.010(3)
C26 0.031(3) 0.032(3) 0.035(3) 0.006(3) -0.002(2) 0.003(3)
C27 0.035(3) 0.040(4) 0.029(3) 0.011(3) 0.002(2) 0.005(3)
C28 0.032(3) 0.037(3) 0.034(3) 0.009(3) 0.002(2) 0.002(3)
C29 0.034(3) 0.029(3) 0.035(3) 0.007(3) 0.000(2) 0.001(2)
C30 0.031(3) 0.037(3) 0.038(3) 0.003(3) 0.002(2) 0.007(3)
C31 0.052(4) 0.041(4) 0.050(4) 0.009(3) -0.008(3) -0.002(3)
C32 0.069(5) 0.033(4) 0.077(5) 0.017(4) 0.001(4) -0.013(4)
C33 0.054(5) 0.042(5) 0.106(6) 0.015(4) 0.007(4) -0.015(4)
C34 0.041(4) 0.063(5) 0.096(6) 0.007(5) -0.017(4) -0.010(4)
C35 0.044(4) 0.053(4) 0.060(4) 0.013(3) -0.011(3) -0.001(3)
C36 0.046(3) 0.035(3) 0.031(3) 0.007(3) 0.004(2) 0.009(3)
C37 0.037(4) 0.067(5) 0.046(4) 0.016(3) 0.008(3) 0.014(3)
C38 0.041(4) 0.079(6) 0.065(4) 0.015(4) 0.007(3) 0.020(4)
C39 0.060(5) 0.076(6) 0.082(5) 0.017(5) -0.012(4) 0.034(4)
C40 0.064(5) 0.051(5) 0.076(5) 0.029(4) 0.000(4) 0.018(4)
C41 0.047(4) 0.051(4) 0.062(4) 0.020(4) 0.002(3) 0.016(3)
C42 0.040(3) 0.039(4) 0.041(3) 0.008(3) 0.001(3) 0.005(3)
C43 0.048(4) 0.034(4) 0.062(4) 0.006(3) 0.017(3) 0.003(3)
C44 0.064(5) 0.037(4) 0.076(5) 0.012(4) 0.023(4) -0.003(3)
C45 0.060(5) 0.048(5) 0.073(5) 0.014(4) 0.011(4) -0.017(4)
C46 0.042(4) 0.057(5) 0.070(5) 0.002(4) 0.022(3) -0.005(3)
C47 0.046(4) 0.041(4) 0.054(4) 0.004(3) 0.006(3) 0.002(3)
C48 0.032(3) 0.050(4) 0.034(3) 0.016(3) 0.002(2) 0.010(3)
C49 0.041(4) 0.059(5) 0.063(4) 0.006(4) -0.001(3) 0.012(3)
C50 0.034(4) 0.088(7) 0.090(6) 0.025(5) -0.004(4) 0.011(4)
C51 0.063(5) 0.079(6) 0.086(6) 0.033(5) 0.015(4) 0.046(5)
C52 0.072(5) 0.048(4) 0.056(4) 0.008(3) 0.011(4) 0.024(4)
C53 0.046(4) 0.034(4) 0.053(4) 0.012(3) 0.001(3) 0.004(3)
C54 0.053(4) 0.051(4) 0.038(3) 0.012(3) 0.005(3) 0.005(3)
C55 0.045(4) 0.048(4) 0.061(4) 0.011(3) -0.009(3) -0.005(3)
C56 0.052(4) 0.064(5) 0.040(3) 0.015(3) -0.008(3) 0.004(4)
C57 0.046(4) 0.056(4) 0.042(3) 0.015(3) 0.003(3) 0.008(3)
C58 0.087(6) 0.104(7) 0.057(5) 0.031(5) -0.028(4) -0.024(5)
C59 0.089(6) 0.076(6) 0.068(5) 0.045(4) -0.034(4) -0.038(5)
C60 0.065(5) 0.049(4) 0.048(4) 0.018(3) 0.005(3) -0.004(4)
C61 0.117(7) 0.073(6) 0.072(5) 0.043(5) 0.003(5) 0.001(5)
C62 0.113(7) 0.049(5) 0.091(6) 0.018(5) -0.003(5) -0.012(5)
C63 0.073(6) 0.121(8) 0.092(6) 0.046(6) 0.029(5) 0.012(5)
C64 0.102(7) 0.054(5) 0.084(6) 0.002(5) 0.009(5) 0.037(5)
C65 0.081(6) 0.087(7) 0.095(7) 0.007(6) 0.001(5) 0.011(6)
C66 0.103(8) 0.089(8) 0.124(9) 0.034(7) 0.019(7) 0.000(6)
C67 0.096(8) 0.121(10) 0.100(8) 0.034(7) 0.029(6) 0.012(7)
C68 0.089(8) 0.142(11) 0.100(8) 0.016(8) 0.022(6) 0.041(8)
C69 0.110(8) 0.064(6) 0.109(8) 0.001(6) 0.057(6) 0.019(6)
C70 0.214(13) 0.106(9) 0.115(9) 0.022(7) -0.007(9) 0.067(9)

loop_
_atom_type_symbol
_atom_type_description
_atom_type_scat_dispersion_real
_atom_type_scat_dispersion_imag
_atom_type_scat_source
C C 0.0033 0.0016 'International Tables Vol C Tables 4.2.6.8 and 6.1.1.4'
H H 0.0000 0.0000 'International Tables Vol C Tables 4.2.6.8 and 6.1.1.4'
N N 0.0061 0.0033 'International Tables Vol C Tables 4.2.6.8 and 6.1.1.4'
Co Co 0.3494 0.9721 'International Tables Vol C Tables 4.2.6.8 and 6.1.1.4'
Pd Pd -0.9988 1.0072 'International Tables Vol C Tables 4.2.6.8 and 6.1.1.4'

loop_
_geom_angle_atom_site_label_1
_geom_angle_atom_site_label_2
_geom_angle_atom_site_label_3
_geom_angle
N2 Pd1 N1 88.44(19)
N2 Pd1 N4 177.17(18)
N1 Pd1 N4 91.54(19)
N2 Pd1 N3 91.71(19)
N1 Pd1 N3 178.54(18)
N4 Pd1 N3 88.4(2)
C28 Co1 C27 43.7(2)
C28 Co1 C29 42.9(2)
C27 Co1 C29 62.4(2)
C28 Co1 C26 62.9(2)
C27 Co1 C26 43.1(2)
C29 Co1 C26 42.7(2)
C28 Co1 C23 118.4(2)
C27 Co1 C23 107.5(2)
C29 Co1 C23 161.1(2)
C26 Co1 C23 140.7(2)
C28 Co1 C24 109.9(2)
C27 Co1 C24 131.6(2)
C29 Co1 C24 132.6(2)
C26 Co1 C24 172.8(2)
C23 Co1 C24 40.9(2)
C28 Co1 C22 151.1(2)
C27 Co1 C22 114.9(2)
C29 Co1 C22 157.2(2)
C26 Co1 C22 118.3(2)
C23 Co1 C22 40.2(2)
C24 Co1 C22 67.5(3)
C28 Co1 C25 130.1(2)
C27 Co1 C25 169.8(2)
C29 Co1 C25 120.0(2)
C26 Co1 C25 145.9(2)
C23 Co1 C25 67.1(3)
C24 Co1 C25 38.8(2)
C22 Co1 C25 67.1(2)
C28 Co1 C21 167.4(2)
C27 Co1 C21 147.8(2)
C29 Co1 C21 129.9(2)
C26 Co1 C21 120.6(2)
C23 Co1 C21 67.6(2)
C24 Co1 C21 66.5(2)
C22 Co1 C21 40.3(2)
C25 Co1 C21 39.7(2)
C4 N1 C1 106.9(5)
C4 N1 Pd1 128.5(4)
C1 N1 Pd1 124.6(4)
C9 N2 C6 106.1(5)
C9 N2 Pd1 125.3(4)
C6 N2 Pd1 128.7(4)
C14 N3 C11 107.3(5)
C14 N3 Pd1 127.7(4)
C11 N3 Pd1 125.1(4)
C19 N4 C16 106.3(5)
C19 N4 Pd1 125.9(4)
C16 N4 Pd1 127.8(4)
N1 C1 C20 126.2(6)
N1 C1 C2 109.3(6)
C20 C1 C2 124.5(6)
C3 C2 C1 107.4(6)
C3 C2 H2 126.3
C1 C2 H2 126.3
C2 C3 C4 108.3(6)
C2 C3 H3 125.8
C4 C3 H3 125.8
N1 C4 C5 125.4(6)
N1 C4 C3 108.1(5)
C5 C4 C3 126.5(6)
C6 C5 C4 123.1(6)
C6 C5 C21 120.4(5)
C4 C5 C21 116.6(6)
N2 C6 C5 125.3(5)
N2 C6 C7 108.7(6)
C5 C6 C7 126.0(6)
C8 C7 C6 108.1(6)
C8 C7 H7 126.0
C6 C7 H7 126.0
C7 C8 C9 107.4(6)
C7 C8 H8 126.3
C9 C8 H8 126.3
C10 C9 N2 126.0(5)
C10 C9 C8 124.3(6)
N2 C9 C8 109.7(5)
C9 C10 C11 126.6(6)
C9 C10 H10 116.7
C11 C10 H10 116.7
N3 C11 C12 109.0(6)
N3 C11 C10 125.1(6)
C12 C11 C10 125.8(6)
C13 C12 C11 108.9(6)
C13 C12 H12 125.6
C11 C12 H12 125.6
C12 C13 C14 106.4(6)
C12 C13 H13 126.8
C14 C13 H13 126.8
N3 C14 C15 125.7(6)
N3 C14 C13 108.4(5)
C15 C14 C13 125.8(6)
C16 C15 C14 125.4(6)
C16 C15 C54 117.1(5)
C14 C15 C54 117.4(6)
C15 C16 N4 124.9(6)
C15 C16 C17 126.5(6)
N4 C16 C17 108.7(6)
C18 C17 C16 108.4(6)
C18 C17 H17 125.8
C16 C17 H17 125.8
C17 C18 C19 107.5(6)
C17 C18 H18 126.3
C19 C18 H18 126.3
N4 C19 C20 124.9(6)
N4 C19 C18 109.1(6)
C20 C19 C18 126.0(6)
C19 C20 C1 126.8(6)
C19 C20 H20 116.6
C1 C20 H20 116.6
C25 C21 C22 106.0(5)
C25 C21 C5 128.8(6)
C22 C21 C5 124.6(6)
C25 C21 Co1 69.6(3)
C22 C21 Co1 67.0(3)
C5 C21 Co1 134.3(4)
C23 C22 C21 108.5(6)
C23 C22 Co1 68.6(3)
C21 C22 Co1 72.7(3)
C23 C22 H22 125.7
C21 C22 H22 125.7
Co1 C22 H22 125.7
C22 C23 C24 107.7(6)
C22 C23 Co1 71.1(3)
C24 C23 Co1 70.6(4)
C22 C23 H23 126.1
C24 C23 H23 126.1
Co1 C23 H23 126.1
C25 C24 C23 109.1(6)
C25 C24 Co1 73.1(4)
C23 C24 Co1 68.5(3)
C25 C24 H24 125.4
C23 C24 H24 125.4
Co1 C24 H24 125.4
C24 C25 C21 108.6(6)
C24 C25 Co1 68.1(3)
C21 C25 Co1 70.8(3)
C24 C25 H25 125.7
C21 C25 H25 125.7
Co1 C25 H25 125.7
C30 C26 C29 135.3(5)
C30 C26 C27 134.2(5)
C29 C26 C27 89.6(4)
C30 C26 Co1 129.2(4)
C29 C26 Co1 68.5(3)
C27 C26 Co1 67.3(3)
C26 C27 C28 90.0(4)
C26 C27 C36 134.2(5)
C28 C27 C36 135.5(5)
C26 C27 Co1 69.6(3)
C28 C27 Co1 67.9(3)
C36 C27 Co1 124.5(4)
C42 C28 C29 134.1(5)
C42 C28 C27 134.5(5)
C29 C28 C27 89.7(4)
C42 C28 Co1 130.1(4)
C29 C28 Co1 69.8(3)
C27 C28 Co1 68.4(3)
C28 C29 C48 134.4(5)
C28 C29 C26 90.7(4)
C48 C29 C26 133.8(5)
C28 C29 Co1 67.3(3)
C48 C29 Co1 130.2(4)
C26 C29 Co1 68.8(3)
C31 C30 C35 118.1(6)
C31 C30 C26 122.3(5)
C35 C30 C26 119.5(5)
C30 C31 C32 120.9(6)
C30 C31 H31 119.6
C32 C31 H31 119.6
C33 C32 C31 118.8(7)
C33 C32 H32 120.6
C31 C32 H32 120.6
C32 C33 C34 122.0(7)
C32 C33 H33 119.0
C34 C33 H33 119.0
C33 C34 C35 120.4(7)
C33 C34 H34 119.8
C35 C34 H34 119.8
C30 C35 C34 119.6(6)
C30 C35 H35 120.2
C34 C35 H35 120.2
C41 C36 C37 119.4(6)
C41 C36 C27 120.0(5)
C37 C36 C27 120.6(5)
C38 C37 C36 120.4(6)
C38 C37 H37 119.8
C36 C37 H37 119.8
C39 C38 C37 120.7(7)
C39 C38 H38 119.7
C37 C38 H38 119.7
C38 C39 C40 119.9(6)
C38 C39 H39 120.1
C40 C39 H39 120.1
C41 C40 C39 120.1(7)
C41 C40 H40 120.0
C39 C40 H40 120.0
C36 C41 C40 119.6(6)
C36 C41 H41 120.2
C40 C41 H41 120.2
C47 C42 C43 116.4(6)
C47 C42 C28 121.1(6)
C43 C42 C28 122.5(5)
C44 C43 C42 121.6(6)
C44 C43 H43 119.2
C42 C43 H43 119.2
C43 C44 C45 120.8(7)
C43 C44 H44 119.6
C45 C44 H44 119.6
C46 C45 C44 119.8(6)
C46 C45 H45 120.1
C44 C45 H45 120.1
C45 C46 C47 120.7(6)
C45 C46 H46 119.6
C47 C46 H46 119.6
C42 C47 C46 120.6(6)
C42 C47 H47 119.7
C46 C47 H47 119.7
C53 C48 C49 117.5(6)
C53 C48 C29 120.8(5)
C49 C48 C29 121.7(6)
C50 C49 C48 119.9(7)
C50 C49 H49 120.1
C48 C49 H49 120.1
C51 C50 C49 120.8(7)
C51 C50 H50 119.6
C49 C50 H50 119.6
C52 C51 C50 119.6(7)
C52 C51 H51 120.2
C50 C51 H51 120.2
C51 C52 C53 120.3(7)
C51 C52 H52 119.9
C53 C52 H52 119.9
C48 C53 C52 121.9(6)
C48 C53 H53 119.1
C52 C53 H53 119.1
C55 C54 C59 117.0(6)
C55 C54 C15 120.9(6)
C59 C54 C15 122.1(5)
C54 C55 C56 121.2(6)
C54 C55 H55 119.4
C56 C55 H55 119.4
C57 C56 C55 122.8(6)
C57 C56 H56 118.6
C55 C56 H56 118.6
C56 C57 C58 114.9(6)
C56 C57 C60 124.7(6)
C58 C57 C60 120.4(6)
C59 C58 C57 123.1(7)
C59 C58 H58 118.5
C57 C58 H58 118.5
C58 C59 C54 121.0(6)
C58 C59 H59 119.5
C54 C59 H59 119.5
C57 C60 C61 111.8(6)
C57 C60 C63 109.4(6)
C61 C60 C63 108.1(6)
C57 C60 C62 110.4(6)
C61 C60 C62 108.4(6)
C63 C60 C62 108.7(7)
C60 C61 H61A 109.5
C60 C61 H61B 109.5
H61A C61 H61B 109.5
C60 C61 H61C 109.5
H61A C61 H61C 109.5
H61B C61 H61C 109.5
C60 C62 H62A 109.5
C60 C62 H62B 109.5
H62A C62 H62B 109.5
C60 C62 H62C 109.5
H62A C62 H62C 109.5
H62B C62 H62C 109.5
C60 C63 H63A 109.5
C60 C63 H63B 109.5
H63A C63 H63B 109.5
C60 C63 H63C 109.5
H63A C63 H63C 109.5
H63B C63 H63C 109.5
C65 C64 C70 124.6(10)
C65 C64 C69 113.7(9)
C70 C64 C69 121.7(10)
C64 C65 C66 123.8(10)
C64 C65 H65 118.1
C66 C65 H65 118.1
C67 C66 C65 121.8(10)
C67 C66 H66 119.1
C65 C66 H66 119.1
C68 C67 C66 117.2(12)
C68 C67 H67 121.4
C66 C67 H67 121.4
C67 C68 C69 126.5(12)
C67 C68 H68 116.7
C69 C68 H68 116.7
C68 C69 C64 117.0(9)
C68 C69 H69 121.5
C64 C69 H69 121.5
C64 C70 H70A 109.5
C64 C70 H70B 109.5
H70A C70 H70B 109.5
C64 C70 H70C 109.5
H70A C70 H70C 109.5
H70B C70 H70C 109.5

loop_
_geom_bond_atom_site_label_1
_geom_bond_atom_site_label_2
_geom_bond_distance
Pd1 N2 2.006(4)
Pd1 N1 2.007(5)
Pd1 N4 2.027(5)
Pd1 N3 2.037(5)
Co1 C28 1.973(5)
Co1 C27 1.979(5)
Co1 C29 2.007(6)
Co1 C26 2.011(5)
Co1 C23 2.015(6)
Co1 C24 2.043(6)
Co1 C22 2.047(6)
Co1 C25 2.107(5)
Co1 C21 2.123(6)
N1 C4 1.375(7)
N1 C1 1.379(7)
N2 C9 1.376(7)
N2 C6 1.379(7)
N3 C14 1.347(7)
N3 C11 1.369(7)
N4 C19 1.367(7)
N4 C16 1.383(7)
C1 C20 1.385(8)
C1 C2 1.417(9)
C2 C3 1.337(9)
C2 H2 0.9300
C3 C4 1.433(8)
C3 H3 0.9300
C4 C5 1.403(8)
C5 C6 1.390(8)
C5 C21 1.495(8)
C6 C7 1.444(8)
C7 C8 1.324(9)
C7 H7 0.9300
C8 C9 1.432(8)
C8 H8 0.9300
C9 C10 1.374(8)
C10 C11 1.398(8)
C10 H10 0.9300
C11 C12 1.375(8)
C12 C13 1.336(8)
C12 H12 0.9300
C13 C14 1.430(8)
C13 H13 0.9300
C14 C15 1.392(8)
C15 C16 1.365(8)
C15 C54 1.514(8)
C16 C17 1.424(8)
C17 C18 1.318(9)
C17 H17 0.9300
C18 C19 1.438(8)
C18 H18 0.9300
C19 C20 1.367(9)
C20 H20 0.9300
C21 C25 1.435(8)
C21 C22 1.438(8)
C22 C23 1.398(8)
C22 H22 0.9800
C23 C24 1.418(9)
C23 H23 0.9800
C24 C25 1.378(8)
C24 H24 0.9800
C25 H25 0.9800
C26 C30 1.459(7)
C26 C29 1.464(7)
C26 C27 1.466(8)
C27 C28 1.471(7)
C27 C36 1.477(8)
C28 C42 1.450(7)
C28 C29 1.457(8)
C29 C48 1.459(8)
C30 C31 1.385(8)
C30 C35 1.386(8)
C31 C32 1.410(8)
C31 H31 0.9300
C32 C33 1.335(10)
C32 H32 0.9300
C33 C34 1.345(10)
C33 H33 0.9300
C34 C35 1.399(9)
C34 H34 0.9300
C35 H35 0.9300
C36 C41 1.379(8)
C36 C37 1.382(8)
C37 C38 1.379(9)
C37 H37 0.9300
C38 C39 1.347(10)
C38 H38 0.9300
C39 C40 1.391(10)
C39 H39 0.9300
C40 C41 1.388(9)
C40 H40 0.9300
C41 H41 0.9300
C42 C47 1.390(8)
C42 C43 1.420(8)
C43 C44 1.357(8)
C43 H43 0.9300
C44 C45 1.364(9)
C44 H44 0.9300
C45 C46 1.359(9)
C45 H45 0.9300
C46 C47 1.399(8)
C46 H46 0.9300
C47 H47 0.9300
C48 C53 1.360(8)
C48 C49 1.402(8)
C49 C50 1.380(10)
C49 H49 0.9300
C50 C51 1.361(10)
C50 H50 0.9300
C51 C52 1.353(10)
C51 H51 0.9300
C52 C53 1.376(8)
C52 H52 0.9300
C53 H53 0.9300
C54 C55 1.372(8)
C54 C59 1.379(9)
C55 C56 1.375(9)
C55 H55 0.9300
C56 C57 1.365(8)
C56 H56 0.9300
C57 C58 1.394(9)
C57 C60 1.503(9)
C58 C59 1.352(10)
C58 H58 0.9300
C59 H59 0.9300
C60 C61 1.514(9)
C60 C63 1.526(10)
C60 C62 1.549(10)
C61 H61A 0.9600
C61 H61B 0.9600
C61 H61C 0.9600
C62 H62A 0.9600
C62 H62B 0.9600
C62 H62C 0.9600
C63 H63A 0.9600
C63 H63B 0.9600
C63 H63C 0.9600
C64 C65 1.320(12)
C64 C70 1.443(12)
C64 C69 1.490(11)
C65 C66 1.355(12)
C65 H65 0.9300
C66 C67 1.350(13)
C66 H66 0.9300
C67 C68 1.255(13)
C67 H67 0.9300
C68 C69 1.361(13)
C68 H68 0.9300
C69 H69 0.9300
C70 H70A 0.9600
C70 H70B 0.9600
C70 H70C 0.9600

loop_
_geom_torsion_atom_site_label_1
_geom_torsion_atom_site_label_2
_geom_torsion_atom_site_label_3
_geom_torsion_atom_site_label_4
_geom_torsion
N2 Pd1 N1 C4 3.3(5)
N4 Pd1 N1 C4 -179.5(5)
N3 Pd1 N1 C4 -93(8)
N2 Pd1 N1 C1 -175.7(4)
N4 Pd1 N1 C1 1.5(4)
N3 Pd1 N1 C1 88(8)
N1 Pd1 N2 C9 177.4(4)
N4 Pd1 N2 C9 88(4)
N3 Pd1 N2 C9 -4.0(4)
N1 Pd1 N2 C6 -1.2(4)
N4 Pd1 N2 C6 -91(4)
N3 Pd1 N2 C6 177.3(4)
N2 Pd1 N3 C14 178.9(4)
N1 Pd1 N3 C14 -85(8)
N4 Pd1 N3 C14 1.7(5)
N2 Pd1 N3 C11 -0.4(4)
N1 Pd1 N3 C11 95(8)
N4 Pd1 N3 C11 -177.5(4)
N2 Pd1 N4 C19 88(4)
N1 Pd1 N4 C19 -1.2(5)
N3 Pd1 N4 C19 -179.8(5)
N2 Pd1 N4 C16 -91(4)
N1 Pd1 N4 C16 179.8(5)
N3 Pd1 N4 C16 1.3(5)
C4 N1 C1 C20 180.0(6)
Pd1 N1 C1 C20 -0.8(8)
C4 N1 C1 C2 -0.7(7)
Pd1 N1 C1 C2 178.5(4)
N1 C1 C2 C3 -0.5(8)
C20 C1 C2 C3 178.8(6)
C1 C2 C3 C4 1.5(8)
C1 N1 C4 C5 179.1(5)
Pd1 N1 C4 C5 0.0(8)
C1 N1 C4 C3 1.6(6)
Pd1 N1 C4 C3 -177.5(4)
C2 C3 C4 N1 -2.0(7)
C2 C3 C4 C5 -179.5(6)
N1 C4 C5 C6 -6.9(9)
C3 C4 C5 C6 170.2(6)
N1 C4 C5 C21 173.4(5)
C3 C4 C5 C21 -9.5(8)
C9 N2 C6 C5 176.7(5)
Pd1 N2 C6 C5 -4.5(8)
C9 N2 C6 C7 -1.1(6)
Pd1 N2 C6 C7 177.7(3)
C4 C5 C6 N2 9.2(9)
C21 C5 C6 N2 -171.1(5)
C4 C5 C6 C7 -173.3(5)
C21 C5 C6 C7 6.3(9)
N2 C6 C7 C8 -0.5(6)
C5 C6 C7 C8 -178.3(6)
C6 C7 C8 C9 1.9(7)
C6 N2 C9 C10 -175.5(6)
Pd1 N2 C9 C10 5.6(8)
C6 N2 C9 C8 2.3(6)
Pd1 N2 C9 C8 -176.6(4)
C7 C8 C9 C10 175.2(6)
C7 C8 C9 N2 -2.6(7)
N2 C9 C10 C11 -1.5(10)
C8 C9 C10 C11 -179.0(6)
C14 N3 C11 C12 1.3(6)
Pd1 N3 C11 C12 -179.3(4)
C14 N3 C11 C10 -175.4(5)
Pd1 N3 C11 C10 3.9(8)
C9 C10 C11 N3 -3.7(10)
C9 C10 C11 C12 -179.9(6)
N3 C11 C12 C13 -0.2(7)
C10 C11 C12 C13 176.5(6)
C11 C12 C13 C14 -0.9(7)
C11 N3 C14 C15 175.3(5)
Pd1 N3 C14 C15 -4.1(8)
C11 N3 C14 C13 -1.8(6)
Pd1 N3 C14 C13 178.8(3)
C12 C13 C14 N3 1.7(6)
C12 C13 C14 C15 -175.4(5)
N3 C14 C15 C16 3.3(9)
C13 C14 C15 C16 179.9(5)
N3 C14 C15 C54 -176.9(5)
C13 C14 C15 C54 -0.3(8)
C14 C15 C16 N4 0.0(9)
C54 C15 C16 N4 -179.8(5)
C14 C15 C16 C17 -179.2(5)
C54 C15 C16 C17 1.0(9)
C19 N4 C16 C15 178.6(5)
Pd1 N4 C16 C15 -2.2(8)
C19 N4 C16 C17 -2.0(6)
Pd1 N4 C16 C17 177.1(4)
C15 C16 C17 C18 -178.6(6)
N4 C16 C17 C18 2.1(7)
C16 C17 C18 C19 -1.3(7)
C16 N4 C19 C20 179.4(6)
Pd1 N4 C19 C20 0.2(8)
C16 N4 C19 C18 1.2(6)
Pd1 N4 C19 C18 -177.9(4)
C17 C18 C19 N4 0.0(7)
C17 C18 C19 C20 -178.1(6)
N4 C19 C20 C1 1.1(10)
C18 C19 C20 C1 178.9(6)
N1 C1 C20 C19 -0.7(10)
C2 C1 C20 C19 -180.0(6)
C6 C5 C21 C25 -48.1(9)
C4 C5 C21 C25 131.6(6)
C6 C5 C21 C22 141.7(6)
C4 C5 C21 C22 -38.6(8)
C6 C5 C21 Co1 51.1(8)
C4 C5 C21 Co1 -129.2(6)
C28 Co1 C21 C25 39.9(12)
C27 Co1 C21 C25 -168.1(4)
C29 Co1 C21 C25 90.7(4)
C26 Co1 C21 C25 142.6(4)
C23 Co1 C21 C25 -80.7(4)
C24 Co1 C21 C25 -36.1(4)
C22 Co1 C21 C25 -118.6(5)
C28 Co1 C21 C22 158.4(10)
C27 Co1 C21 C22 -49.5(6)
C29 Co1 C21 C22 -150.7(4)
C26 Co1 C21 C22 -98.9(4)
C23 Co1 C21 C22 37.8(4)
C24 Co1 C21 C22 82.4(4)
C25 Co1 C21 C22 118.6(5)
C28 Co1 C21 C5 -85.0(12)
C27 Co1 C21 C5 67.0(8)
C29 Co1 C21 C5 -34.2(7)
C26 Co1 C21 C5 17.7(7)
C23 Co1 C21 C5 154.4(7)
C24 Co1 C21 C5 -161.0(7)
C22 Co1 C21 C5 116.6(7)
C25 Co1 C21 C5 -124.9(8)
C25 C21 C22 C23 -0.6(6)
C5 C21 C22 C23 171.5(5)
Co1 C21 C22 C23 -59.5(4)
C25 C21 C22 Co1 58.9(4)
C5 C21 C22 Co1 -129.0(6)
C28 Co1 C22 C23 -51.8(6)
C27 Co1 C22 C23 -87.9(4)
C29 Co1 C22 C23 -165.6(5)
C26 Co1 C22 C23 -136.3(4)
C24 Co1 C22 C23 39.0(4)
C25 Co1 C22 C23 81.1(4)
C21 Co1 C22 C23 118.6(5)
C28 Co1 C22 C21 -170.4(4)
C27 Co1 C22 C21 153.4(3)
C29 Co1 C22 C21 75.8(7)
C26 Co1 C22 C21 105.0(4)
C23 Co1 C22 C21 -118.6(5)
C24 Co1 C22 C21 -79.7(4)
C25 Co1 C22 C21 -37.5(3)
C21 C22 C23 C24 0.6(7)
Co1 C22 C23 C24 -61.5(4)
C21 C22 C23 Co1 62.1(4)
C28 Co1 C23 C22 154.4(3)
C27 Co1 C23 C22 108.2(4)
C29 Co1 C23 C22 162.7(6)
C26 Co1 C23 C22 73.6(5)
C24 Co1 C23 C22 -117.4(5)
C25 Co1 C23 C22 -81.0(4)
C21 Co1 C23 C22 -37.9(3)
C28 Co1 C23 C24 -88.1(4)
C27 Co1 C23 C24 -134.4(4)
C29 Co1 C23 C24 -79.8(8)
C26 Co1 C23 C24 -169.0(4)
C22 Co1 C23 C24 117.4(5)
C25 Co1 C23 C24 36.4(3)
C21 Co1 C23 C24 79.5(4)
C22 C23 C24 C25 -0.3(7)
Co1 C23 C24 C25 -62.2(4)
C22 C23 C24 Co1 61.8(4)
C28 Co1 C24 C25 -130.1(4)
C27 Co1 C24 C25 -175.1(3)
C29 Co1 C24 C25 -86.5(5)
C26 Co1 C24 C25 -134.0(18)
C23 Co1 C24 C25 119.2(5)
C22 Co1 C24 C25 80.9(4)
C21 Co1 C24 C25 36.9(4)
C28 Co1 C24 C23 110.7(4)
C27 Co1 C24 C23 65.7(5)
C29 Co1 C24 C23 154.3(3)
C26 Co1 C24 C23 106.8(19)
C22 Co1 C24 C23 -38.4(3)
C25 Co1 C24 C23 -119.2(5)
C21 Co1 C24 C23 -82.3(4)
C23 C24 C25 C21 -0.1(7)
Co1 C24 C25 C21 -59.3(4)
C23 C24 C25 Co1 59.3(4)
C22 C21 C25 C24 0.4(7)
C5 C21 C25 C24 -171.2(6)
Co1 C21 C25 C24 57.7(4)
C22 C21 C25 Co1 -57.3(4)
C5 C21 C25 Co1 131.1(6)
C28 Co1 C25 C24 70.2(5)
C27 Co1 C25 C24 21.3(15)
C29 Co1 C25 C24 122.0(4)
C26 Co1 C25 C24 170.7(4)
C23 Co1 C25 C24 -38.4(4)
C22 Co1 C25 C24 -82.2(4)
C21 Co1 C25 C24 -120.3(6)
C28 Co1 C25 C21 -169.5(4)
C27 Co1 C25 C21 141.6(12)
C29 Co1 C25 C21 -117.7(4)
C26 Co1 C25 C21 -69.0(6)
C23 Co1 C25 C21 82.0(4)
C24 Co1 C25 C21 120.3(6)
C22 Co1 C25 C21 38.1(4)
C28 Co1 C26 C30 -179.5(6)
C27 Co1 C26 C30 -129.3(6)
C29 Co1 C26 C30 131.7(6)
C23 Co1 C26 C30 -76.9(6)
C24 Co1 C26 C30 -175.3(18)
C22 Co1 C26 C30 -32.2(6)
C25 Co1 C26 C30 58.2(7)
C21 Co1 C26 C30 14.4(6)
C28 Co1 C26 C29 48.9(3)
C27 Co1 C26 C29 99.0(4)
C23 Co1 C26 C29 151.4(4)
C24 Co1 C26 C29 53(2)
C22 Co1 C26 C29 -163.8(3)
C25 Co1 C26 C29 -73.4(5)
C21 Co1 C26 C29 -117.3(3)
C28 Co1 C26 C27 -50.1(3)
C29 Co1 C26 C27 -99.0(4)
C23 Co1 C26 C27 52.4(5)
C24 Co1 C26 C27 -46(2)
C22 Co1 C26 C27 97.2(3)
C25 Co1 C26 C27 -172.4(4)
C21 Co1 C26 C27 143.7(3)
C30 C26 C27 C28 -170.3(6)
C29 C26 C27 C28 -0.5(4)
Co1 C26 C27 C28 66.3(3)
C30 C26 C27 C36 4.5(11)
C29 C26 C27 C36 174.4(6)
Co1 C26 C27 C36 -118.8(6)
C30 C26 C27 Co1 123.3(6)
C29 C26 C27 Co1 -66.8(3)
C28 Co1 C27 C26 98.7(4)
C29 Co1 C27 C26 49.1(3)
C23 Co1 C27 C26 -148.2(3)
C24 Co1 C27 C26 173.0(3)
C22 Co1 C27 C26 -105.6(3)
C25 Co1 C27 C26 155.4(13)
C21 Co1 C27 C26 -72.7(5)
C29 Co1 C27 C28 -49.6(3)
C26 Co1 C27 C28 -98.7(4)
C23 Co1 C27 C28 113.0(3)
C24 Co1 C27 C28 74.3(4)
C22 Co1 C27 C28 155.6(3)
C25 Co1 C27 C28 56.6(14)
C21 Co1 C27 C28 -171.5(4)
C28 Co1 C27 C36 -130.9(6)
C29 Co1 C27 C36 179.5(6)
C26 Co1 C27 C36 130.4(6)
C23 Co1 C27 C36 -17.9(5)
C24 Co1 C27 C36 -56.6(6)
C22 Co1 C27 C36 24.7(6)
C25 Co1 C27 C36 -74.3(15)
C21 Co1 C27 C36 57.6(7)
C26 C27 C28 C42 166.5(6)
C36 C27 C28 C42 -8.2(11)
Co1 C27 C28 C42 -125.6(7)
C26 C27 C28 C29 0.5(4)
C36 C27 C28 C29 -174.3(6)
Co1 C27 C28 C29 68.3(3)
C26 C27 C28 Co1 -67.9(3)
C36 C27 C28 Co1 117.4(7)
C27 Co1 C28 C42 130.7(7)
C29 Co1 C28 C42 -131.3(6)
C26 Co1 C28 C42 -179.9(6)
C23 Co1 C28 C42 44.8(6)
C24 Co1 C28 C42 0.7(6)
C22 Co1 C28 C42 80.0(7)
C25 Co1 C28 C42 -38.1(7)
C21 Co1 C28 C42 -70.5(13)
C27 Co1 C28 C29 -98.0(4)
C26 Co1 C28 C29 -48.6(3)
C23 Co1 C28 C29 176.1(3)
C24 Co1 C28 C29 131.9(3)
C22 Co1 C28 C29 -148.7(5)
C25 Co1 C28 C29 93.1(4)
C21 Co1 C28 C29 60.8(11)
C29 Co1 C28 C27 98.0(4)
C26 Co1 C28 C27 49.4(3)
C23 Co1 C28 C27 -85.9(4)
C24 Co1 C28 C27 -130.1(3)
C22 Co1 C28 C27 -50.7(6)
C25 Co1 C28 C27 -168.9(3)
C21 Co1 C28 C27 158.8(10)
C42 C28 C29 C48 2.1(11)
C27 C28 C29 C48 168.2(6)
Co1 C28 C29 C48 -124.7(6)
C42 C28 C29 C26 -166.6(6)
C27 C28 C29 C26 -0.5(4)
Co1 C28 C29 C26 66.6(3)
C42 C28 C29 Co1 126.8(6)
C27 C28 C29 Co1 -67.0(3)
C30 C26 C29 C28 170.1(6)
C27 C26 C29 C28 0.5(4)
Co1 C26 C29 C28 -65.2(3)
C30 C26 C29 C48 1.3(11)
C27 C26 C29 C48 -168.3(6)
Co1 C26 C29 C48 126.0(6)
C30 C26 C29 Co1 -124.6(7)
C27 C26 C29 Co1 65.7(3)
C27 Co1 C29 C28 50.5(3)
C26 Co1 C29 C28 100.2(4)
C23 Co1 C29 C28 -10.7(8)
C24 Co1 C29 C28 -71.9(4)
C22 Co1 C29 C28 139.5(5)
C25 Co1 C29 C28 -118.1(3)
C21 Co1 C29 C28 -165.6(3)
C28 Co1 C29 C48 129.7(6)
C27 Co1 C29 C48 -179.7(6)
C26 Co1 C29 C48 -130.1(6)
C23 Co1 C29 C48 119.0(8)
C24 Co1 C29 C48 57.8(6)
C22 Co1 C29 C48 -90.8(7)
C25 Co1 C29 C48 11.6(6)
C21 Co1 C29 C48 -35.9(6)
C28 Co1 C29 C26 -100.2(4)
C27 Co1 C29 C26 -49.6(3)
C23 Co1 C29 C26 -110.9(7)
C24 Co1 C29 C26 -172.1(3)
C22 Co1 C29 C26 39.3(7)
C25 Co1 C29 C26 141.7(3)
C21 Co1 C29 C26 94.2(4)
C29 C26 C30 C31 46.5(9)
C27 C26 C30 C31 -148.0(6)
Co1 C26 C30 C31 -52.3(8)
C29 C26 C30 C35 -130.8(7)
C27 C26 C30 C35 34.8(9)
Co1 C26 C30 C35 130.4(5)
C35 C30 C31 C32 -1.3(9)
C26 C30 C31 C32 -178.6(6)
C30 C31 C32 C33 -0.2(11)
C31 C32 C33 C34 1.9(12)
C32 C33 C34 C35 -2.0(13)
C31 C30 C35 C34 1.2(10)
C26 C30 C35 C34 178.6(6)
C33 C34 C35 C30 0.4(11)
C26 C27 C36 C41 -150.0(6)
C28 C27 C36 C41 22.7(10)
Co1 C27 C36 C41 115.5(6)
C26 C27 C36 C37 28.8(9)
C28 C27 C36 C37 -158.5(6)
Co1 C27 C36 C37 -65.7(7)
C41 C36 C37 C38 -0.3(10)
C27 C36 C37 C38 -179.2(6)
C36 C37 C38 C39 1.6(11)
C37 C38 C39 C40 -2.3(12)
C38 C39 C40 C41 1.8(12)
C37 C36 C41 C40 -0.2(10)
C27 C36 C41 C40 178.6(6)
C39 C40 C41 C36 -0.5(11)
C29 C28 C42 C47 29.8(9)
C27 C28 C42 C47 -130.6(7)
Co1 C28 C42 C47 130.6(5)
C29 C28 C42 C43 -149.4(6)
C27 C28 C42 C43 50.2(9)
Co1 C28 C42 C43 -48.6(8)
C47 C42 C43 C44 2.4(9)
C28 C42 C43 C44 -178.4(6)
C42 C43 C44 C45 -1.5(11)
C43 C44 C45 C46 0.6(11)
C44 C45 C46 C47 -0.8(11)
C43 C42 C47 C46 -2.5(9)
C28 C42 C47 C46 178.3(6)
C45 C46 C47 C42 1.8(10)
C28 C29 C48 C53 -138.3(6)
C26 C29 C48 C53 25.9(9)
Co1 C29 C48 C53 124.8(5)
C28 C29 C48 C49 40.5(9)
C26 C29 C48 C49 -155.2(6)
Co1 C29 C48 C49 -56.4(8)
C53 C48 C49 C50 -1.2(9)
C29 C48 C49 C50 179.9(6)
C48 C49 C50 C51 1.8(11)
C49 C50 C51 C52 -0.9(12)
C50 C51 C52 C53 -0.5(11)
C49 C48 C53 C52 -0.1(9)
C29 C48 C53 C52 178.7(6)
C51 C52 C53 C48 1.0(10)
C16 C15 C54 C55 -89.2(8)
C14 C15 C54 C55 91.0(7)
C16 C15 C54 C59 88.8(8)
C14 C15 C54 C59 -91.0(8)
C59 C54 C55 C56 0.8(10)
C15 C54 C55 C56 178.9(6)
C54 C55 C56 C57 -0.2(11)
C55 C56 C57 C58 -0.2(10)
C55 C56 C57 C60 -179.2(7)
C56 C57 C58 C59 0.1(13)
C60 C57 C58 C59 179.1(8)
C57 C58 C59 C54 0.5(15)
C55 C54 C59 C58 -0.9(12)
C15 C54 C59 C58 -179.0(8)
C56 C57 C60 C61 -1.9(10)
C58 C57 C60 C61 179.1(7)
C56 C57 C60 C63 117.7(8)
C58 C57 C60 C63 -61.2(9)
C56 C57 C60 C62 -122.7(7)
C58 C57 C60 C62 58.4(9)
C70 C64 C65 C66 -177.9(10)
C69 C64 C65 C66 0.5(14)
C64 C65 C66 C67 -0.4(17)
C65 C66 C67 C68 0.3(17)
C66 C67 C68 C69 -0.3(18)
C67 C68 C69 C64 0.4(15)
C65 C64 C69 C68 -0.5(12)
C70 C64 C69 C68 178.0(9)
